data_7239373
loop_
_publ_author_name
'Kovach, James'
'Brennessel, William W.'
'Jones, William D.'

_publ_section_title
;
 Bisindolines from the reaction of 3,5-dimethoxyaniline with vicinal
 diones
;
_journal_issue 3
_journal_name_full 'RSC Adv.'
_journal_page_first 1401
_journal_paper_doi 10.1039/C3RA45350B
_journal_volume 4
_journal_year 2014
_chemical_formula_moiety 'C22 H19 N O3'
_chemical_formula_sum 'C22 H19 N O3'
_chemical_formula_weight 345.38
_chemical_name_common 'jonjk60, 3-P21/c'
_space_group_IT_number 14
_space_group_name_Hall '-P 2ybc'
_space_group_name_H-M_alt 'P 1 21/c 1'
_symmetry_cell_setting monoclinic
_symmetry_space_group_name_H-M 'P 1 21/c 1'
_atom_sites_solution_hydrogens geom
_atom_sites_solution_primary direct
_atom_sites_solution_secondary difmap
_audit_creation_method SHELXL-97
_cell_angle_alpha 90.00
_cell_angle_beta 92.242(3)
_cell_angle_gamma 90.00
_cell_formula_units_Z 8
_cell_length_a 13.3622(17)
_cell_length_b 30.607(4)
_cell_length_c 8.5678(11)
_cell_measurement_reflns_used 4082
_cell_measurement_temperature 100.0(1)
_cell_measurement_theta_max 35.88
_cell_measurement_theta_min 2.47
_cell_volume 3501.3(8)
_computing_cell_refinement 'SAINT (Bruker, 2009)'
_computing_data_collection 'APEX2 (Bruker, 2011)'
_computing_data_reduction 'SAINT (Bruker, 2009)'
_computing_molecular_graphics 'SHELXTL (Sheldrick, 2008)'
_computing_publication_material 'SHELXTL (Sheldrick, 2008)'
_computing_structure_refinement 'SHELXL-97 (Sheldrick, 2008)'
_computing_structure_solution 'SIR97 (Altomare et al., 1999)'
_diffrn_ambient_temperature 100.0(1)
_diffrn_measured_fraction_theta_full 0.999
_diffrn_measured_fraction_theta_max 0.999
_diffrn_measurement_device_type 'Bruker SMART APEX II CCD Platform'
_diffrn_measurement_method 'area detector, \w scans per \f'
_diffrn_radiation_monochromator graphite
_diffrn_radiation_source 'fine-focus sealed tube'
_diffrn_radiation_type MoK\a
_diffrn_radiation_wavelength 0.71073
_diffrn_reflns_av_R_equivalents 0.0920
_diffrn_reflns_av_sigmaI/netI 0.0905
_diffrn_reflns_limit_h_max 22
_diffrn_reflns_limit_h_min -22
_diffrn_reflns_limit_k_max 51
_diffrn_reflns_limit_k_min -50
_diffrn_reflns_limit_l_max 14
_diffrn_reflns_limit_l_min -14
_diffrn_reflns_number 83564
_diffrn_reflns_theta_full 36.32
_diffrn_reflns_theta_max 36.32
_diffrn_reflns_theta_min 1.53
_diffrn_standards_number 0
_exptl_absorpt_coefficient_mu 0.087
_exptl_absorpt_correction_T_max 0.9896
_exptl_absorpt_correction_T_min 0.9693
_exptl_absorpt_correction_type multi-scan
_exptl_absorpt_process_details 'SADABS (Sheldrick, 2008)'
_exptl_crystal_colour colorless
_exptl_crystal_density_diffrn 1.310
_exptl_crystal_density_method 'not measured'
_exptl_crystal_description rod
_exptl_crystal_F_000 1456
_exptl_crystal_size_max 0.36
_exptl_crystal_size_mid 0.14
_exptl_crystal_size_min 0.12
_refine_diff_density_max 0.646
_refine_diff_density_min -0.281
_refine_diff_density_rms 0.065
_refine_ls_extinction_method none
_refine_ls_goodness_of_fit_ref 0.931
_refine_ls_hydrogen_treatment mixed
_refine_ls_matrix_type full
_refine_ls_number_parameters 481
_refine_ls_number_reflns 16949
_refine_ls_number_restraints 0
_refine_ls_restrained_S_all 0.931
_refine_ls_R_factor_all 0.1191
_refine_ls_R_factor_gt 0.0584
_refine_ls_shift/su_max 0.001
_refine_ls_shift/su_mean 0.000
_refine_ls_structure_factor_coef Fsqd
_refine_ls_weighting_details 'calc w=1/[\s^2^(Fo^2^)+(0.0682P)^2^+0.0000P] where P=(Fo^2^+2Fc^2^)/3'
_refine_ls_weighting_scheme calc
_refine_ls_wR_factor_gt 0.1282
_refine_ls_wR_factor_ref 0.1503
_reflns_number_gt 9386
_reflns_number_total 16949
_reflns_threshold_expression >2sigma(I)
_cod_data_source_file c3ra45350b.txt
_cod_data_source_block 3-P21/c
_cod_original_cell_volume 3501.4(8)
_cod_database_code 7239373

loop_
_symmetry_equiv_pos_as_xyz
'x, y, z'
'-x, y+1/2, -z+1/2'
'-x, -y, -z'
'x, -y-1/2, z-1/2'

loop_
_atom_site_label
_atom_site_type_symbol
_atom_site_fract_x
_atom_site_fract_y
_atom_site_fract_z
_atom_site_U_iso_or_equiv
_atom_site_adp_type
_atom_site_occupancy
_atom_site_symmetry_multiplicity
_atom_site_calc_flag
_atom_site_refinement_flags
O1 O 0.37092(6) 0.58883(3) 0.91917(10) 0.01871(18) Uani 1 1 d .
O2 O 0.50625(7) 0.45567(3) 0.73405(11) 0.0225(2) Uani 1 1 d .
O3 O 0.68466(6) 0.67216(3) 0.64383(10) 0.01671(17) Uani 1 1 d .
N1 N 0.65955(8) 0.59808(3) 0.63981(12) 0.01540(19) Uani 1 1 d .
H1 H 0.7159(14) 0.5902(6) 0.590(2) 0.040(5) Uiso 1 1 d .
C1 C 0.63701(8) 0.63957(4) 0.67903(13) 0.0139(2) Uani 1 1 d .
C2 C 0.54031(8) 0.63923(4) 0.77475(13) 0.0132(2) Uani 1 1 d .
C3 C 0.51682(8) 0.59064(4) 0.77440(13) 0.0135(2) Uani 1 1 d .
C4 C 0.58965(9) 0.56830(4) 0.69509(13) 0.0143(2) Uani 1 1 d .
C7 C 0.45884(9) 0.66605(4) 0.68801(14) 0.0141(2) Uani 1 1 d .
C8 C 0.57034(9) 0.65780(4) 0.93568(14) 0.0146(2) Uani 1 1 d .
C9 C 0.44048(9) 0.56613(4) 0.83972(14) 0.0148(2) Uani 1 1 d .
C10 C 0.43949(9) 0.52094(4) 0.82171(14) 0.0164(2) Uani 1 1 d .
H10 H 0.3875 0.5042 0.8651 0.020 Uiso 1 1 calc R
C11 C 0.51434(9) 0.49995(4) 0.74023(14) 0.0169(2) Uani 1 1 d .
C12 C 0.59155(9) 0.52336(4) 0.67383(14) 0.0168(2) Uani 1 1 d .
H12 H 0.6423 0.5094 0.6175 0.020 Uiso 1 1 calc R
C13 C 0.29454(10) 0.56409(4) 0.99196(16) 0.0221(3) Uani 1 1 d .
H13A H 0.2567 0.5833 1.0596 0.033 Uiso 1 1 calc R
H13B H 0.3255 0.5406 1.0546 0.033 Uiso 1 1 calc R
H13C H 0.2491 0.5515 0.9114 0.033 Uiso 1 1 calc R
C14 C 0.57702(11) 0.43252(4) 0.64513(17) 0.0245(3) Uani 1 1 d .
H14A H 0.5671 0.4010 0.6580 0.037 Uiso 1 1 calc R
H14B H 0.6451 0.4404 0.6818 0.037 Uiso 1 1 calc R
H14C H 0.5676 0.4403 0.5345 0.037 Uiso 1 1 calc R
C15 C 0.46060(10) 0.67151(4) 0.52733(14) 0.0190(2) Uani 1 1 d .
H15 H 0.5153 0.6602 0.4724 0.023 Uiso 1 1 calc R
C16 C 0.38396(10) 0.69327(4) 0.44522(15) 0.0225(3) Uani 1 1 d .
H16 H 0.3863 0.6966 0.3352 0.027 Uiso 1 1 calc R
C17 C 0.30397(10) 0.71021(4) 0.52440(16) 0.0217(3) Uani 1 1 d .
H17 H 0.2505 0.7246 0.4689 0.026 Uiso 1 1 calc R
C18 C 0.30300(10) 0.70593(4) 0.68509(16) 0.0228(3) Uani 1 1 d .
H18 H 0.2493 0.7180 0.7402 0.027 Uiso 1 1 calc R
C19 C 0.37968(9) 0.68415(4) 0.76680(15) 0.0190(2) Uani 1 1 d .
H19 H 0.3781 0.6816 0.8772 0.023 Uiso 1 1 calc R
C20 C 0.58992(10) 0.70237(4) 0.95136(15) 0.0195(2) Uani 1 1 d .
H20 H 0.5796 0.7211 0.8638 0.023 Uiso 1 1 calc R
C21 C 0.62432(10) 0.71968(4) 1.09334(15) 0.0225(3) Uani 1 1 d .
H21 H 0.6375 0.7501 1.1026 0.027 Uiso 1 1 calc R
C22 C 0.63950(10) 0.69241(4) 1.22198(15) 0.0216(3) Uani 1 1 d .
H22 H 0.6634 0.7041 1.3192 0.026 Uiso 1 1 calc R
C23 C 0.61963(10) 0.64820(4) 1.20734(15) 0.0194(2) Uani 1 1 d .
H23 H 0.6298 0.6296 1.2952 0.023 Uiso 1 1 calc R
C24 C 0.58493(9) 0.63071(4) 1.06541(14) 0.0165(2) Uani 1 1 d .
H24 H 0.5712 0.6003 1.0569 0.020 Uiso 1 1 calc R
O4 O 1.11903(7) 0.66010(3) 0.13365(11) 0.02173(19) Uani 1 1 d .
O5 O 0.97799(8) 0.79718(3) 0.27093(12) 0.0266(2) Uani 1 1 d .
O6 O 0.83655(7) 0.58232(3) 0.48464(11) 0.01877(18) Uani 1 1 d .
N2 N 0.85141(8) 0.65642(3) 0.45414(13) 0.01651(19) Uani 1 1 d .
H2 H 0.8030(13) 0.6640(5) 0.519(2) 0.030(4) Uiso 1 1 d .
C31 C 0.87752(9) 0.61446(4) 0.42940(14) 0.0153(2) Uani 1 1 d .
C32 C 0.96738(9) 0.61344(4) 0.31944(14) 0.0143(2) Uani 1 1 d .
C33 C 0.98166(9) 0.66197(4) 0.29324(14) 0.0150(2) Uani 1 1 d .
C34 C 0.91160(9) 0.68559(4) 0.37331(14) 0.0156(2) Uani 1 1 d .
C37 C 1.05506(9) 0.59152(4) 0.40977(14) 0.0155(2) Uani 1 1 d .
C38 C 0.93722(9) 0.58973(4) 0.16700(14) 0.0154(2) Uani 1 1 d .
C39 C 1.05089(9) 0.68487(4) 0.20777(15) 0.0171(2) Uani 1 1 d .
C40 C 1.04675(10) 0.73038(4) 0.20310(15) 0.0196(2) Uani 1 1 d .
H40 H 1.0936 0.7462 0.1445 0.024 Uiso 1 1 calc R
C41 C 0.97390(10) 0.75283(4) 0.28430(15) 0.0195(2) Uani 1 1 d .
C42 C 0.90420(10) 0.73077(4) 0.37177(15) 0.0188(2) Uani 1 1 d .
H42 H 0.8545 0.7458 0.4271 0.023 Uiso 1 1 calc R
C43 C 1.18290(11) 0.68165(5) 0.0298(2) 0.0313(3) Uani 1 1 d .
H43A H 1.2200 0.6599 -0.0287 0.047 Uiso 1 1 calc R
H43B H 1.2302 0.7002 0.0897 0.047 Uiso 1 1 calc R
H43C H 1.1426 0.6997 -0.0432 0.047 Uiso 1 1 calc R
C44 C 0.90590(12) 0.82234(4) 0.35219(18) 0.0280(3) Uani 1 1 d .
H44A H 0.9168 0.8535 0.3328 0.042 Uiso 1 1 calc R
H44B H 0.9135 0.8165 0.4645 0.042 Uiso 1 1 calc R
H44C H 0.8382 0.8142 0.3148 0.042 Uiso 1 1 calc R
C45 C 1.12648(10) 0.61610(4) 0.49252(16) 0.0228(3) Uani 1 1 d .
H45 H 1.1219 0.6471 0.4918 0.027 Uiso 1 1 calc R
C46 C 1.20472(11) 0.59585(5) 0.57653(17) 0.0281(3) Uani 1 1 d .
H46 H 1.2536 0.6130 0.6320 0.034 Uiso 1 1 calc R
C47 C 1.21117(10) 0.55074(5) 0.57914(16) 0.0237(3) Uani 1 1 d .
H47 H 1.2648 0.5369 0.6358 0.028 Uiso 1 1 calc R
C48 C 1.13949(10) 0.52583(4) 0.49916(16) 0.0220(3) Uani 1 1 d .
H48 H 1.1434 0.4948 0.5020 0.026 Uiso 1 1 calc R
C49 C 1.06204(9) 0.54617(4) 0.41496(15) 0.0198(2) Uani 1 1 d .
H49 H 1.0131 0.5289 0.3601 0.024 Uiso 1 1 calc R
C50 C 1.01002(10) 0.57435(4) 0.06832(15) 0.0207(2) Uani 1 1 d .
H50 H 1.0788 0.5772 0.0989 0.025 Uiso 1 1 calc R
C51 C 0.98365(11) 0.55497(5) -0.07360(16) 0.0257(3) Uani 1 1 d .
H51 H 1.0344 0.5450 -0.1397 0.031 Uiso 1 1 calc R
C52 C 0.88387(12) 0.55005(5) -0.11951(16) 0.0276(3) Uani 1 1 d .
H52 H 0.8657 0.5366 -0.2164 0.033 Uiso 1 1 calc R
C53 C 0.81096(11) 0.56500(5) -0.02272(17) 0.0291(3) Uani 1 1 d .
H53 H 0.7423 0.5618 -0.0534 0.035 Uiso 1 1 calc R
C54 C 0.83732(10) 0.58472(5) 0.11946(16) 0.0230(3) Uani 1 1 d .
H54 H 0.7864 0.5949 0.1847 0.028 Uiso 1 1 calc R

loop_
_atom_site_aniso_label
_atom_site_aniso_U_11
_atom_site_aniso_U_22
_atom_site_aniso_U_33
_atom_site_aniso_U_23
_atom_site_aniso_U_13
_atom_site_aniso_U_12
O1 0.0160(4) 0.0187(4) 0.0218(4) 0.0020(3) 0.0065(3) 0.0004(3)
O2 0.0280(5) 0.0122(4) 0.0276(5) -0.0004(3) 0.0036(4) -0.0015(3)
O3 0.0178(4) 0.0140(4) 0.0185(4) 0.0008(3) 0.0036(3) -0.0016(3)
N1 0.0159(5) 0.0136(4) 0.0170(5) 0.0002(4) 0.0051(4) 0.0004(4)
C1 0.0148(5) 0.0143(5) 0.0125(5) 0.0003(4) 0.0002(4) 0.0014(4)
C2 0.0142(5) 0.0122(5) 0.0132(5) 0.0002(4) 0.0020(4) 0.0003(4)
C3 0.0149(5) 0.0129(5) 0.0128(5) 0.0000(4) 0.0003(4) 0.0004(4)
C4 0.0158(5) 0.0141(5) 0.0130(5) 0.0013(4) 0.0002(4) 0.0000(4)
C7 0.0159(5) 0.0112(5) 0.0154(5) 0.0008(4) 0.0015(4) 0.0004(4)
C8 0.0153(5) 0.0155(5) 0.0131(5) -0.0005(4) 0.0033(4) 0.0010(4)
C9 0.0142(5) 0.0167(5) 0.0134(5) 0.0015(4) 0.0003(4) 0.0006(4)
C10 0.0166(5) 0.0147(5) 0.0180(6) 0.0030(4) 0.0006(4) -0.0019(4)
C11 0.0211(6) 0.0129(5) 0.0164(6) 0.0008(4) -0.0024(4) -0.0002(4)
C12 0.0191(5) 0.0146(5) 0.0168(6) -0.0014(4) 0.0021(4) 0.0022(4)
C13 0.0184(6) 0.0255(6) 0.0227(6) 0.0053(5) 0.0062(5) -0.0027(5)
C14 0.0316(7) 0.0152(6) 0.0268(7) -0.0044(5) 0.0001(5) 0.0019(5)
C15 0.0218(6) 0.0196(6) 0.0156(6) -0.0010(4) 0.0019(4) 0.0033(5)
C16 0.0288(7) 0.0249(6) 0.0138(6) 0.0014(5) -0.0006(5) 0.0049(5)
C17 0.0229(6) 0.0203(6) 0.0216(6) 0.0021(5) -0.0021(5) 0.0063(5)
C18 0.0217(6) 0.0244(6) 0.0225(6) 0.0017(5) 0.0043(5) 0.0077(5)
C19 0.0195(6) 0.0223(6) 0.0156(6) 0.0021(4) 0.0037(4) 0.0050(5)
C20 0.0260(6) 0.0157(5) 0.0168(6) 0.0004(4) 0.0014(5) -0.0014(4)
C21 0.0289(7) 0.0180(6) 0.0207(6) -0.0040(5) 0.0019(5) -0.0043(5)
C22 0.0240(6) 0.0243(6) 0.0165(6) -0.0041(5) 0.0009(5) 0.0007(5)
C23 0.0211(6) 0.0220(6) 0.0152(6) 0.0002(4) 0.0010(4) 0.0042(5)
C24 0.0183(5) 0.0159(5) 0.0155(5) 0.0001(4) 0.0018(4) 0.0027(4)
O4 0.0210(4) 0.0170(4) 0.0280(5) 0.0035(4) 0.0107(4) -0.0003(3)
O5 0.0326(5) 0.0108(4) 0.0362(6) 0.0004(4) -0.0009(4) -0.0009(4)
O6 0.0200(4) 0.0146(4) 0.0221(5) 0.0019(3) 0.0066(3) 0.0006(3)
N2 0.0180(5) 0.0146(4) 0.0173(5) -0.0002(4) 0.0049(4) 0.0011(4)
C31 0.0159(5) 0.0153(5) 0.0147(5) -0.0006(4) 0.0004(4) 0.0013(4)
C32 0.0138(5) 0.0133(5) 0.0161(5) 0.0000(4) 0.0025(4) 0.0007(4)
C33 0.0158(5) 0.0131(5) 0.0161(5) 0.0005(4) 0.0003(4) -0.0004(4)
C34 0.0180(5) 0.0138(5) 0.0150(5) -0.0009(4) 0.0005(4) -0.0011(4)
C37 0.0156(5) 0.0157(5) 0.0153(5) 0.0003(4) 0.0022(4) 0.0005(4)
C38 0.0179(5) 0.0133(5) 0.0151(5) 0.0006(4) 0.0008(4) 0.0009(4)
C39 0.0163(5) 0.0162(5) 0.0189(6) 0.0007(4) 0.0009(4) -0.0010(4)
C40 0.0195(6) 0.0165(5) 0.0227(6) 0.0026(4) -0.0009(5) -0.0030(4)
C41 0.0240(6) 0.0120(5) 0.0220(6) 0.0001(4) -0.0051(5) -0.0013(4)
C42 0.0209(6) 0.0145(5) 0.0207(6) -0.0025(4) -0.0005(5) 0.0021(4)
C43 0.0259(7) 0.0263(7) 0.0431(9) 0.0097(6) 0.0181(6) 0.0004(6)
C44 0.0353(8) 0.0152(6) 0.0328(8) -0.0029(5) -0.0075(6) 0.0051(5)
C45 0.0250(6) 0.0170(6) 0.0257(7) -0.0003(5) -0.0056(5) -0.0002(5)
C46 0.0267(7) 0.0270(7) 0.0297(8) -0.0006(6) -0.0110(6) -0.0026(5)
C47 0.0209(6) 0.0280(7) 0.0220(7) 0.0028(5) -0.0026(5) 0.0039(5)
C48 0.0245(6) 0.0169(6) 0.0246(7) 0.0013(5) 0.0003(5) 0.0041(5)
C49 0.0194(6) 0.0163(5) 0.0237(6) -0.0001(4) -0.0017(5) 0.0008(4)
C50 0.0203(6) 0.0214(6) 0.0208(6) -0.0027(5) 0.0044(5) 0.0006(5)
C51 0.0323(7) 0.0246(7) 0.0206(6) -0.0053(5) 0.0053(5) 0.0039(5)
C52 0.0381(8) 0.0260(7) 0.0184(6) -0.0050(5) -0.0045(6) 0.0044(6)
C53 0.0253(7) 0.0354(8) 0.0260(7) -0.0060(6) -0.0080(5) 0.0039(6)
C54 0.0188(6) 0.0294(7) 0.0207(6) -0.0037(5) -0.0006(5) 0.0050(5)

loop_
_atom_type_symbol
_atom_type_description
_atom_type_scat_dispersion_real
_atom_type_scat_dispersion_imag
_atom_type_scat_source
C C 0.0033 0.0016 'International Tables Vol C Tables 4.2.6.8 and 6.1.1.4'
H H 0.0000 0.0000 'International Tables Vol C Tables 4.2.6.8 and 6.1.1.4'
N N 0.0061 0.0033 'International Tables Vol C Tables 4.2.6.8 and 6.1.1.4'
O O 0.0106 0.0060 'International Tables Vol C Tables 4.2.6.8 and 6.1.1.4'

loop_
_geom_angle_atom_site_label_1
_geom_angle_atom_site_label_2
_geom_angle_atom_site_label_3
_geom_angle
C9 O1 C13 117.31(10)
C11 O2 C14 117.54(10)
C1 N1 C4 111.69(10)
C1 N1 H1 124.1(11)
C4 N1 H1 124.1(11)
O3 C1 N1 125.46(11)
O3 C1 C2 125.73(10)
N1 C1 C2 108.81(10)
C3 C2 C8 114.33(9)
C3 C2 C7 112.36(9)
C8 C2 C7 113.22(9)
C3 C2 C1 100.43(9)
C8 C2 C1 106.16(9)
C7 C2 C1 109.23(9)
C4 C3 C9 117.86(10)
C4 C3 C2 109.52(10)
C9 C3 C2 132.61(10)
C12 C4 C3 124.68(11)
C12 C4 N1 125.78(11)
C3 C4 N1 109.54(10)
C15 C7 C19 118.41(11)
C15 C7 C2 120.42(10)
C19 C7 C2 121.13(10)
C24 C8 C20 119.02(11)
C24 C8 C2 121.40(10)
C20 C8 C2 119.45(10)
O1 C9 C10 123.92(11)
O1 C9 C3 116.60(10)
C10 C9 C3 119.47(11)
C9 C10 C11 120.54(11)
C9 C10 H10 119.7
C11 C10 H10 119.7
O2 C11 C12 123.67(11)
O2 C11 C10 114.83(11)
C12 C11 C10 121.49(11)
C4 C12 C11 115.96(11)
C4 C12 H12 122.0
C11 C12 H12 122.0
O1 C13 H13A 109.5
O1 C13 H13B 109.5
H13A C13 H13B 109.5
O1 C13 H13C 109.5
H13A C13 H13C 109.5
H13B C13 H13C 109.5
O2 C14 H14A 109.5
O2 C14 H14B 109.5
H14A C14 H14B 109.5
O2 C14 H14C 109.5
H14A C14 H14C 109.5
H14B C14 H14C 109.5
C7 C15 C16 121.28(12)
C7 C15 H15 119.4
C16 C15 H15 119.4
C17 C16 C15 119.85(12)
C17 C16 H16 120.1
C15 C16 H16 120.1
C18 C17 C16 119.22(12)
C18 C17 H17 120.4
C16 C17 H17 120.4
C17 C18 C19 120.78(12)
C17 C18 H18 119.6
C19 C18 H18 119.6
C18 C19 C7 120.42(12)
C18 C19 H19 119.8
C7 C19 H19 119.8
C21 C20 C8 120.80(12)
C21 C20 H20 119.6
C8 C20 H20 119.6
C20 C21 C22 119.89(12)
C20 C21 H21 120.1
C22 C21 H21 120.1
C23 C22 C21 119.56(12)
C23 C22 H22 120.2
C21 C22 H22 120.2
C22 C23 C24 120.77(12)
C22 C23 H23 119.6
C24 C23 H23 119.6
C23 C24 C8 119.96(11)
C23 C24 H24 120.0
C8 C24 H24 120.0
C39 O4 C43 117.59(10)
C41 O5 C44 117.63(11)
C31 N2 C34 111.80(10)
C31 N2 H2 122.7(11)
C34 N2 H2 125.4(11)
O6 C31 N2 125.39(11)
O6 C31 C32 125.66(10)
N2 C31 C32 108.95(10)
C33 C32 C37 113.92(10)
C33 C32 C38 111.59(10)
C37 C32 C38 113.13(9)
C33 C32 C31 100.06(9)
C37 C32 C31 107.21(9)
C38 C32 C31 110.00(9)
C34 C33 C39 118.27(11)
C34 C33 C32 110.28(10)
C39 C33 C32 131.45(11)
C33 C34 C42 124.41(11)
C33 C34 N2 108.90(10)
C42 C34 N2 126.69(11)
C45 C37 C49 118.71(11)
C45 C37 C32 121.15(11)
C49 C37 C32 120.09(11)
C54 C38 C50 118.03(11)
C54 C38 C32 121.29(11)
C50 C38 C32 120.62(11)
O4 C39 C33 115.82(10)
O4 C39 C40 124.72(11)
C33 C39 C40 119.46(11)
C39 C40 C41 120.27(12)
C39 C40 H40 119.9
C41 C40 H40 119.9
O5 C41 C42 123.90(12)
O5 C41 C40 114.60(11)
C42 C41 C40 121.50(11)
C34 C42 C41 116.09(11)
C34 C42 H42 122.0
C41 C42 H42 122.0
O4 C43 H43A 109.5
O4 C43 H43B 109.5
H43A C43 H43B 109.5
O4 C43 H43C 109.5
H43A C43 H43C 109.5
H43B C43 H43C 109.5
O5 C44 H44A 109.5
O5 C44 H44B 109.5
H44A C44 H44B 109.5
O5 C44 H44C 109.5
H44A C44 H44C 109.5
H44B C44 H44C 109.5
C37 C45 C46 120.70(12)
C37 C45 H45 119.6
C46 C45 H45 119.6
C47 C46 C45 119.86(13)
C47 C46 H46 120.1
C45 C46 H46 120.1
C46 C47 C48 120.01(12)
C46 C47 H47 120.0
C48 C47 H47 120.0
C47 C48 C49 119.88(12)
C47 C48 H48 120.1
C49 C48 H48 120.1
C48 C49 C37 120.83(12)
C48 C49 H49 119.6
C37 C49 H49 119.6
C51 C50 C38 121.10(12)
C51 C50 H50 119.4
C38 C50 H50 119.4
C52 C51 C50 120.34(13)
C52 C51 H51 119.8
C50 C51 H51 119.8
C53 C52 C51 119.19(13)
C53 C52 H52 120.4
C51 C52 H52 120.4
C52 C53 C54 120.55(13)
C52 C53 H53 119.7
C54 C53 H53 119.7
C38 C54 C53 120.78(12)
C38 C54 H54 119.6
C53 C54 H54 119.6

loop_
_geom_bond_atom_site_label_1
_geom_bond_atom_site_label_2
_geom_bond_distance
O1 C9 1.3637(14)
O1 C13 1.4333(15)
O2 C11 1.3606(14)
O2 C14 1.4259(16)
O3 C1 1.2274(14)
N1 C1 1.3506(15)
N1 C4 1.4007(15)
N1 H1 0.913(19)
C1 C2 1.5573(16)
C2 C3 1.5201(16)
C2 C8 1.5303(16)
C2 C7 1.5322(16)
C3 C4 1.3885(16)
C3 C9 1.4004(16)
C4 C12 1.3878(16)
C7 C15 1.3879(17)
C7 C19 1.3919(16)
C8 C24 1.3943(16)
C8 C20 1.3946(17)
C9 C10 1.3915(16)
C10 C11 1.3982(17)
C10 H10 0.9500
C11 C12 1.3955(17)
C12 H12 0.9500
C13 H13A 0.9800
C13 H13B 0.9800
C13 H13C 0.9800
C14 H14A 0.9800
C14 H14B 0.9800
C14 H14C 0.9800
C15 C16 1.3895(18)
C15 H15 0.9500
C16 C17 1.3886(19)
C16 H16 0.9500
C17 C18 1.3835(19)
C17 H17 0.9500
C18 C19 1.3886(18)
C18 H18 0.9500
C19 H19 0.9500
C20 C21 1.3884(18)
C20 H20 0.9500
C21 C22 1.3911(19)
C21 H21 0.9500
C22 C23 1.3838(18)
C22 H22 0.9500
C23 C24 1.3914(17)
C23 H23 0.9500
C24 H24 0.9500
O4 C39 1.3610(15)
O4 C43 1.4192(16)
O5 C41 1.3636(15)
O5 C44 1.4347(18)
O6 C31 1.2296(14)
N2 C31 1.3497(15)
N2 C34 1.4025(16)
N2 H2 0.898(17)
C31 C32 1.5552(16)
C32 C33 1.5154(16)
C32 C37 1.5332(17)
C32 C38 1.5341(17)
C33 C34 1.3856(17)
C33 C39 1.3916(17)
C34 C42 1.3863(16)
C37 C45 1.3880(18)
C37 C49 1.3917(17)
C38 C54 1.3889(18)
C38 C50 1.3953(17)
C39 C40 1.3943(17)
C40 C41 1.3988(18)
C40 H40 0.9500
C41 C42 1.3927(18)
C42 H42 0.9500
C43 H43A 0.9800
C43 H43B 0.9800
C43 H43C 0.9800
C44 H44A 0.9800
C44 H44B 0.9800
C44 H44C 0.9800
C45 C46 1.3914(19)
C45 H45 0.9500
C46 C47 1.384(2)
C46 H46 0.9500
C47 C48 1.3846(19)
C47 H47 0.9500
C48 C49 1.3859(18)
C48 H48 0.9500
C49 H49 0.9500
C50 C51 1.3861(19)
C50 H50 0.9500
C51 C52 1.383(2)
C51 H51 0.9500
C52 C53 1.382(2)
C52 H52 0.9500
C53 C54 1.3924(19)
C53 H53 0.9500
C54 H54 0.9500

loop_
_geom_hbond_atom_site_label_D
_geom_hbond_atom_site_label_H
_geom_hbond_atom_site_label_A
_geom_hbond_distance_DH
_geom_hbond_distance_HA
_geom_hbond_distance_DA
_geom_hbond_angle_DHA
N1 H1 O6 0.913(19) 1.893(19) 2.7999(13) 172.1(17)
N2 H2 O3 0.898(17) 1.960(17) 2.8498(14) 170.2(16)

loop_
_geom_torsion_atom_site_label_1
_geom_torsion_atom_site_label_2
_geom_torsion_atom_site_label_3
_geom_torsion_atom_site_label_4
_geom_torsion
C4 N1 C1 O3 -178.92(11)
C4 N1 C1 C2 0.59(13)
O3 C1 C2 C3 178.46(11)
N1 C1 C2 C3 -1.05(12)
O3 C1 C2 C8 -62.24(14)
N1 C1 C2 C8 118.26(10)
O3 C1 C2 C7 60.17(15)
N1 C1 C2 C7 -119.33(10)
C8 C2 C3 C4 -112.02(11)
C7 C2 C3 C4 117.14(11)
C1 C2 C3 C4 1.17(12)
C8 C2 C3 C9 66.20(16)
C7 C2 C3 C9 -64.64(16)
C1 C2 C3 C9 179.39(12)
C9 C3 C4 C12 0.97(18)
C2 C3 C4 C12 179.49(11)
C9 C3 C4 N1 -179.44(10)
C2 C3 C4 N1 -0.92(13)
C1 N1 C4 C12 179.78(12)
C1 N1 C4 C3 0.20(14)
C3 C2 C7 C15 -85.31(13)
C8 C2 C7 C15 143.28(11)
C1 C2 C7 C15 25.22(15)
C3 C2 C7 C19 92.38(13)
C8 C2 C7 C19 -39.02(15)
C1 C2 C7 C19 -157.08(11)
C3 C2 C8 C24 6.65(15)
C7 C2 C8 C24 137.07(11)
C1 C2 C8 C24 -103.10(12)
C3 C2 C8 C20 -177.58(11)
C7 C2 C8 C20 -47.16(14)
C1 C2 C8 C20 72.68(13)
C13 O1 C9 C10 2.04(17)
C13 O1 C9 C3 -177.61(11)
C4 C3 C9 O1 178.93(10)
C2 C3 C9 O1 0.83(19)
C4 C3 C9 C10 -0.74(17)
C2 C3 C9 C10 -178.84(12)
O1 C9 C10 C11 -179.14(11)
C3 C9 C10 C11 0.50(18)
C14 O2 C11 C12 -4.56(18)
C14 O2 C11 C10 176.54(11)
C9 C10 C11 O2 178.49(11)
C9 C10 C11 C12 -0.43(19)
C3 C4 C12 C11 -0.88(18)
N1 C4 C12 C11 179.60(11)
O2 C11 C12 C4 -178.25(11)
C10 C11 C12 C4 0.58(18)
C19 C7 C15 C16 -2.02(19)
C2 C7 C15 C16 175.74(12)
C7 C15 C16 C17 0.4(2)
C15 C16 C17 C18 1.4(2)
C16 C17 C18 C19 -1.5(2)
C17 C18 C19 C7 -0.2(2)
C15 C7 C19 C18 1.96(19)
C2 C7 C19 C18 -175.78(12)
C24 C8 C20 C21 0.58(19)
C2 C8 C20 C21 -175.30(12)
C8 C20 C21 C22 -0.1(2)
C20 C21 C22 C23 -0.3(2)
C21 C22 C23 C24 0.18(19)
C22 C23 C24 C8 0.35(19)
C20 C8 C24 C23 -0.72(18)
C2 C8 C24 C23 175.07(11)
C34 N2 C31 O6 -179.21(12)
C34 N2 C31 C32 0.58(14)
O6 C31 C32 C33 179.72(12)
N2 C31 C32 C33 -0.07(12)
O6 C31 C32 C37 -61.20(15)
N2 C31 C32 C37 119.00(11)
O6 C31 C32 C38 62.19(15)
N2 C31 C32 C38 -117.61(11)
C37 C32 C33 C34 -114.50(11)
C38 C32 C33 C34 115.88(11)
C31 C32 C33 C34 -0.46(13)
C37 C32 C33 C39 64.69(17)
C38 C32 C33 C39 -64.92(17)
C31 C32 C33 C39 178.73(13)
C39 C33 C34 C42 1.39(19)
C32 C33 C34 C42 -179.30(11)
C39 C33 C34 N2 -178.49(11)
C32 C33 C34 N2 0.83(14)
C31 N2 C34 C33 -0.90(14)
C31 N2 C34 C42 179.23(12)
C33 C32 C37 C45 15.63(16)
C38 C32 C37 C45 144.47(12)
C31 C32 C37 C45 -94.09(13)
C33 C32 C37 C49 -166.90(11)
C38 C32 C37 C49 -38.06(15)
C31 C32 C37 C49 83.38(13)
C33 C32 C38 C54 -89.92(14)
C37 C32 C38 C54 140.05(12)
C31 C32 C38 C54 20.19(15)
C33 C32 C38 C50 87.03(13)
C37 C32 C38 C50 -43.00(15)
C31 C32 C38 C50 -162.86(11)
C43 O4 C39 C33 172.36(12)
C43 O4 C39 C40 -7.69(19)
C34 C33 C39 O4 178.90(11)
C32 C33 C39 O4 -0.2(2)
C34 C33 C39 C40 -1.06(18)
C32 C33 C39 C40 179.80(12)
O4 C39 C40 C41 -179.65(12)
C33 C39 C40 C41 0.31(19)
C44 O5 C41 C42 -0.01(18)
C44 O5 C41 C40 -179.55(11)
C39 C40 C41 O5 179.76(11)
C39 C40 C41 C42 0.21(19)
C33 C34 C42 C41 -0.87(19)
N2 C34 C42 C41 178.98(12)
O5 C41 C42 C34 -179.46(12)
C40 C41 C42 C34 0.05(18)
C49 C37 C45 C46 1.3(2)
C32 C37 C45 C46 178.78(13)
C37 C45 C46 C47 -0.6(2)
C45 C46 C47 C48 -0.4(2)
C46 C47 C48 C49 0.8(2)
C47 C48 C49 C37 -0.1(2)
C45 C37 C49 C48 -0.92(19)
C32 C37 C49 C48 -178.45(12)
C54 C38 C50 C51 0.52(19)
C32 C38 C50 C51 -176.53(12)
C38 C50 C51 C52 -0.7(2)
C50 C51 C52 C53 0.5(2)
C51 C52 C53 C54 -0.1(2)
C50 C38 C54 C53 -0.1(2)
C32 C38 C54 C53 176.90(12)
C52 C53 C54 C38 -0.1(2)
